data_2016164
loop_
_publ_author_name
'Portilla, Jaime'
'Mata, Ernesto G.'
'Cobo, Justo'
'Low, John N.'
'Glidewell, Christopher'

_publ_section_title
;
 Two isomeric reaction products: hydrogen-bonded sheets in methyl
 4-(5-amino-3-phenyl-1<i>H</i>-pyrazol-1-yl)-3-nitrobenzoate and
 hydrogen-bonded chains of edge-fused rings in methyl
 3-nitro-4-[(5-phenyl-1<i>H</i>-pyrazol-3-yl)amino]benzoate
;
_journal_coeditor_code SK3149
_journal_issue 9
_journal_name_full 'Acta Crystallographica Section C'
_journal_page_first o510
_journal_page_last o513
_journal_paper_doi 10.1107/S010827010703346X
_journal_volume 63
_journal_year 2007
_chemical_formula_iupac 'C17 H14 N4 O4'
_chemical_formula_moiety 'C17 H14 N4 O4'
_chemical_formula_sum 'C17 H14 N4 O4'
_chemical_formula_weight 338.32
_chemical_name_systematic
;
methyl 4-(5-amino-3-phenyl-1<i>H</i>-pyrazol-1-yl)-3-nitrobenzoate
;
_space_group_IT_number 14
_symmetry_cell_setting monoclinic
_symmetry_space_group_name_Hall '-P 2yn'
_symmetry_space_group_name_H-M 'P 1 21/n 1'
_atom_sites_solution_hydrogens geom
_atom_sites_solution_primary direct
_atom_sites_solution_secondary difmap
_cell_angle_alpha 90.00
_cell_angle_beta 100.699(5)
_cell_angle_gamma 90.00
_cell_formula_units_Z 4
_cell_length_a 12.3516(8)
_cell_length_b 7.5202(4)
_cell_length_c 17.1564(13)
_cell_measurement_reflns_used 3597
_cell_measurement_temperature 120(2)
_cell_measurement_theta_max 27.50
_cell_measurement_theta_min 3.19
_cell_volume 1565.89(18)
_computing_cell_refinement 'DIRAX/LSQ (Duisenberg <i>et al.</i>,  2000)'
_computing_data_collection 'COLLECT (Hooft, 1999)'
_computing_data_reduction 'EVALCCD (Duisenberg <i>et al.</i>,  2003)'
_computing_molecular_graphics 'PLATON (Spek, 2003)'
_computing_publication_material 'SHELXL97 and PRPKAPPA (Ferguson, 1999)'
_computing_structure_refinement 'OSCAIL (McArdle, 2003) and SHELXL97 (Sheldrick, 1997)'
_computing_structure_solution 'SIR2004 (Burla <i>et al.</i>,  2005) and WinGX (Farrugia, 1999)'
_diffrn_ambient_temperature 120(2)
_diffrn_detector_area_resol_mean 9.091
_diffrn_measured_fraction_theta_full 0.999
_diffrn_measured_fraction_theta_max 0.999
_diffrn_measurement_device_type 'Bruker--Nonius KappaCCD'
_diffrn_measurement_method '\f & \w scans'
_diffrn_radiation_monochromator graphite
_diffrn_radiation_source 'Bruker--Nonius FR591 rotating anode'
_diffrn_radiation_type MoK\a
_diffrn_radiation_wavelength 0.71073
_diffrn_reflns_av_R_equivalents 0.0569
_diffrn_reflns_av_sigmaI/netI 0.0356
_diffrn_reflns_limit_h_max 16
_diffrn_reflns_limit_h_min -16
_diffrn_reflns_limit_k_max 9
_diffrn_reflns_limit_k_min -9
_diffrn_reflns_limit_l_max 22
_diffrn_reflns_limit_l_min -22
_diffrn_reflns_number 37526
_diffrn_reflns_theta_full 27.50
_diffrn_reflns_theta_max 27.50
_diffrn_reflns_theta_min 3.19
_diffrn_standards_decay_% 0
_diffrn_standards_number 0
_exptl_absorpt_coefficient_mu 0.105
_exptl_absorpt_correction_T_max 0.980
_exptl_absorpt_correction_T_min 0.951
_exptl_absorpt_correction_type multi-scan
_exptl_absorpt_process_details '(SADABS; Sheldrick, 2003)'
_exptl_crystal_colour yellow
_exptl_crystal_density_diffrn 1.435
_exptl_crystal_density_method 'not measured'
_exptl_crystal_description block
_exptl_crystal_F_000 704
_exptl_crystal_size_max 0.55
_exptl_crystal_size_mid 0.35
_exptl_crystal_size_min 0.19
_refine_diff_density_max 0.331
_refine_diff_density_min -0.389
_refine_ls_extinction_method none
_refine_ls_goodness_of_fit_ref 1.080
_refine_ls_hydrogen_treatment constr
_refine_ls_matrix_type full
_refine_ls_number_parameters 227
_refine_ls_number_reflns 3597
_refine_ls_number_restraints 0
_refine_ls_restrained_S_all 1.080
_refine_ls_R_factor_all 0.1030
_refine_ls_R_factor_gt 0.0564
_refine_ls_shift/su_max 0.000
_refine_ls_shift/su_mean 0.000
_refine_ls_structure_factor_coef Fsqd
_refine_ls_weighting_details 'w=1/[\s^2^(Fo^2^)+(0.0883P)^2^+0.9526P] where P=(Fo^2^+2Fc^2^)/3'
_refine_ls_weighting_scheme calc
_refine_ls_wR_factor_gt 0.1403
_refine_ls_wR_factor_ref 0.1775
_reflns_number_gt 2266
_reflns_number_total 3597
_reflns_threshold_expression I>2\s(I)
_cod_data_source_file sk3149.cif
_cod_data_source_block I
_cod_original_cell_volume 1565.90(18)
_cod_original_sg_symbol_H-M 'P 21/n'
_cod_database_code 2016164
_cod_database_fobs_code 2016164

loop_
_symmetry_equiv_pos_as_xyz
'x, y, z'
'-x+1/2, y+1/2, -z+1/2'
'-x, -y, -z'
'x+1/2, -y+1/2, z+1/2'

loop_
_atom_site_type_symbol
_atom_site_label
_atom_site_fract_x
_atom_site_fract_y
_atom_site_fract_z
_atom_site_U_iso_or_equiv
_atom_site_adp_type
_atom_site_calc_flag
_atom_site_refinement_flags
_atom_site_occupancy
N N1 0.70074(15) 0.6050(3) 0.23515(10) 0.0254(4) Uani d . 1
C C11 0.72777(18) 0.5683(3) 0.31736(13) 0.0238(5) Uani d . 1
C C12 0.65260(17) 0.4875(3) 0.35802(13) 0.0242(5) Uani d . 1
N N12 0.54487(16) 0.4217(3) 0.31786(12) 0.0298(5) Uani d . 1
O O121 0.53573(13) 0.3643(2) 0.24990(10) 0.0343(4) Uani d . 1
O O122 0.46921(14) 0.4242(3) 0.35533(11) 0.0457(5) Uani d . 1
C C13 0.67791(19) 0.4603(3) 0.43961(13) 0.0265(5) Uani d . 1
C C141 0.81336(19) 0.4758(3) 0.56763(13) 0.0268(5) Uani d . 1
O O141 0.90419(14) 0.5090(2) 0.60530(9) 0.0362(4) Uani d . 1
O O142 0.73193(14) 0.4072(2) 0.59859(9) 0.0337(4) Uani d . 1
C C142 0.7569(2) 0.3743(4) 0.68303(14) 0.0403(6) Uani d . 1
C C14 0.78084(18) 0.5075(3) 0.48066(13) 0.0240(5) Uani d . 1
C C15 0.85666(18) 0.5852(3) 0.44046(13) 0.0262(5) Uani d . 1
C C16 0.83036(18) 0.6158(3) 0.35967(13) 0.0263(5) Uani d . 1
N N2 0.75934(15) 0.5266(2) 0.18323(11) 0.0260(4) Uani d . 1
C C3 0.70062(18) 0.5674(3) 0.11141(13) 0.0256(5) Uani d . 1
C C31 0.73660(19) 0.5066(3) 0.03907(13) 0.0262(5) Uani d . 1
C C32 0.8428(2) 0.4419(3) 0.04009(14) 0.0312(6) Uani d . 1
C C33 0.8727(2) 0.3790(4) -0.02855(14) 0.0355(6) Uani d . 1
C C34 0.7980(2) 0.3806(3) -0.09988(14) 0.0355(6) Uani d . 1
C C35 0.6933(2) 0.4464(3) -0.10232(14) 0.0334(6) Uani d . 1
C C36 0.6626(2) 0.5094(3) -0.03337(13) 0.0304(5) Uani d . 1
C C4 0.60744(18) 0.6703(3) 0.11715(13) 0.0264(5) Uani d . 1
C C5 0.61022(18) 0.6951(3) 0.19633(13) 0.0256(5) Uani d . 1
N N5 0.54292(16) 0.7858(3) 0.23935(11) 0.0306(5) Uani d . 1
H H13 0.6249 0.4098 0.4668 0.032 Uiso calc R 1
H H14A 0.8229 0.2996 0.6956 0.060 Uiso calc R 1
H H145 0.6947 0.3132 0.6993 0.060 Uiso calc R 1
H H1C 0.7702 0.4876 0.7114 0.060 Uiso calc R 1
H H15 0.9274 0.6177 0.4689 0.031 Uiso calc R 1
H H16 0.8829 0.6696 0.3331 0.032 Uiso calc R 1
H H32 0.8949 0.4410 0.0884 0.037 Uiso calc R 1
H H33 0.9450 0.3343 -0.0270 0.043 Uiso calc R 1
H H34 0.8190 0.3365 -0.1468 0.043 Uiso calc R 1
H H35 0.6422 0.4488 -0.1511 0.040 Uiso calc R 1
H H36 0.5903 0.5549 -0.0355 0.036 Uiso calc R 1
H H4 0.5535 0.7138 0.0746 0.032 Uiso calc R 1
H H5A 0.5834 0.8580 0.2721 0.037 Uiso d R 1
H H5B 0.4926 0.8438 0.2069 0.037 Uiso d R 1

loop_
_atom_site_aniso_label
_atom_site_aniso_U_11
_atom_site_aniso_U_22
_atom_site_aniso_U_33
_atom_site_aniso_U_12
_atom_site_aniso_U_13
_atom_site_aniso_U_23
N1 0.0251(10) 0.0320(10) 0.0189(9) 0.0044(8) 0.0034(7) -0.0002(8)
C11 0.0278(11) 0.0245(11) 0.0183(10) 0.0019(9) 0.0019(9) -0.0004(8)
C12 0.0212(11) 0.0271(12) 0.0232(11) 0.0019(9) 0.0009(9) -0.0014(9)
N12 0.0281(10) 0.0339(11) 0.0267(11) -0.0029(8) 0.0031(8) 0.0021(8)
O121 0.0330(9) 0.0399(10) 0.0276(9) -0.0025(8) -0.0010(7) -0.0057(7)
O122 0.0264(9) 0.0765(15) 0.0358(10) -0.0069(9) 0.0097(8) 0.0020(9)
C13 0.0274(12) 0.0305(12) 0.0222(11) 0.0012(9) 0.0059(9) 0.0002(9)
C141 0.0294(12) 0.0286(12) 0.0218(11) 0.0037(10) 0.0025(9) -0.0013(9)
O141 0.0370(10) 0.0459(11) 0.0228(9) -0.0012(8) -0.0021(7) -0.0004(7)
O142 0.0358(9) 0.0445(10) 0.0212(8) 0.0021(8) 0.0063(7) 0.0036(7)
C142 0.0486(16) 0.0518(16) 0.0207(12) 0.0066(13) 0.0069(11) 0.0065(11)
C14 0.0273(12) 0.0236(11) 0.0204(11) 0.0043(9) 0.0027(9) -0.0025(8)
C15 0.0261(11) 0.0267(12) 0.0242(12) 0.0005(9) 0.0008(9) -0.0022(9)
C16 0.0263(12) 0.0271(11) 0.0256(12) 0.0003(9) 0.0051(9) 0.0003(9)
N2 0.0277(10) 0.0298(10) 0.0208(9) 0.0002(8) 0.0053(8) -0.0003(8)
C3 0.0284(11) 0.0254(11) 0.0223(11) -0.0040(9) 0.0028(9) 0.0013(9)
C31 0.0312(12) 0.0255(11) 0.0220(11) -0.0048(10) 0.0050(9) 0.0013(9)
C32 0.0333(13) 0.0367(13) 0.0234(12) -0.0022(10) 0.0046(10) -0.0003(10)
C33 0.0362(14) 0.0426(14) 0.0295(13) 0.0026(11) 0.0110(11) -0.0013(11)
C34 0.0452(15) 0.0389(14) 0.0247(12) -0.0024(12) 0.0124(11) -0.0012(10)
C35 0.0387(14) 0.0379(14) 0.0222(12) -0.0047(11) 0.0019(10) 0.0003(10)
C36 0.0327(13) 0.0326(13) 0.0255(12) -0.0003(10) 0.0047(10) 0.0016(10)
C4 0.0257(11) 0.0304(12) 0.0209(11) -0.0012(9) -0.0015(9) 0.0020(9)
C5 0.0255(11) 0.0263(11) 0.0240(11) -0.0012(9) 0.0019(9) 0.0019(9)
N5 0.0285(10) 0.0353(11) 0.0262(10) 0.0052(9) 0.0001(8) -0.0006(8)

loop_
_atom_type_symbol
_atom_type_description
_atom_type_scat_dispersion_real
_atom_type_scat_dispersion_imag
_atom_type_scat_source
C C 0.0033 0.0016 'International Tables Vol C Tables 4.2.6.8 and 6.1.1.4'
H H 0.0000 0.0000 'International Tables Vol C Tables 4.2.6.8 and 6.1.1.4'
O O 0.0106 0.0060 'International Tables Vol C Tables 4.2.6.8 and 6.1.1.4'
N N 0.0061 0.0033 'International Tables Vol C Tables 4.2.6.8 and 6.1.1.4'

loop_
_geom_angle_atom_site_label_1
_geom_angle_atom_site_label_2
_geom_angle_atom_site_label_3
_geom_angle
_geom_angle_publ_flag
C5 N1 N2 112.09(17) no
C5 N1 C11 126.98(18) no
N2 N1 C11 120.33(17) no
C16 C11 C12 118.5(2) no
C16 C11 N1 119.7(2) no
C12 C11 N1 121.72(19) no
C13 C12 C11 121.3(2) no
C13 C12 N12 116.0(2) no
C11 C12 N12 122.72(19) no
O121 N12 O122 123.9(2) no
O121 N12 C12 118.68(19) no
O122 N12 C12 117.45(19) no
C14 C13 C12 119.3(2) no
C14 C13 H13 120.4 no
C12 C13 H13 120.4 no
O141 C141 O142 124.2(2) no
O141 C141 C14 123.5(2) no
O142 C141 C14 112.31(19) no
C141 O142 C142 115.54(19) no
O142 C142 H14A 109.5 no
O142 C142 H145 109.5 no
H14A C142 H145 109.5 no
O142 C142 H1C 109.5 no
H14A C142 H1C 109.5 no
H145 C142 H1C 109.5 no
C13 C14 C15 119.7(2) no
C13 C14 C141 121.4(2) no
C15 C14 C141 118.8(2) no
C16 C15 C14 120.8(2) no
C16 C15 H15 119.6 no
C14 C15 H15 119.6 no
C15 C16 C11 120.3(2) no
C15 C16 H16 119.9 no
C11 C16 H16 119.9 no
C3 N2 N1 103.63(17) no
N2 C3 C4 111.8(2) no
N2 C3 C31 120.5(2) no
C4 C3 C31 127.7(2) no
C32 C31 C36 118.3(2) no
C32 C31 C3 122.0(2) no
C36 C31 C3 119.7(2) no
C33 C32 C31 120.5(2) no
C33 C32 H32 119.7 no
C31 C32 H32 119.7 no
C32 C33 C34 120.6(2) no
C32 C33 H33 119.7 no
C34 C33 H33 119.7 no
C35 C34 C33 119.7(2) no
C35 C34 H34 120.1 no
C33 C34 H34 120.1 no
C34 C35 C36 120.0(2) no
C34 C35 H35 120.0 no
C36 C35 H35 120.0 no
C35 C36 C31 120.9(2) no
C35 C36 H36 119.6 no
C31 C36 H36 119.6 no
C5 C4 C3 105.98(19) no
C5 C4 H4 127.0 no
C3 C4 H4 127.0 no
C4 C5 N1 106.48(19) no
C4 C5 N5 133.5(2) no
N1 C5 N5 119.97(19) no
C5 N5 H5A 108.7 no
C5 N5 H5B 109.4 no
H5A N5 H5B 110.9 no

loop_
_geom_bond_atom_site_label_1
_geom_bond_atom_site_label_2
_geom_bond_distance
_geom_bond_publ_flag
N1 C5 1.370(3) no
N1 N2 1.380(3) no
N1 C11 1.415(3) no
C11 C16 1.385(3) no
C11 C12 1.400(3) no
C12 C13 1.392(3) no
C12 N12 1.466(3) no
N12 O121 1.228(2) no
N12 O122 1.229(3) no
C13 C14 1.381(3) no
C13 H13 0.95 no
C141 O141 1.212(3) no
C141 O142 1.326(3) no
C141 C14 1.490(3) no
O142 C142 1.445(3) no
C142 H14A 0.98 no
C142 H145 0.98 no
C142 H1C 0.98 no
C14 C15 1.391(3) no
C15 C16 1.383(3) no
C15 H15 0.95 no
C16 H16 0.95 no
N2 C3 1.344(3) no
C3 C4 1.406(3) no
C3 C31 1.467(3) no
C31 C32 1.396(3) no
C31 C36 1.400(3) no
C32 C33 1.381(3) no
C32 H32 0.95 no
C33 C34 1.389(4) no
C33 H33 0.95 no
C34 C35 1.378(4) no
C34 H34 0.95 no
C35 C36 1.391(3) no
C35 H35 0.95 no
C36 H36 0.95 no
C4 C5 1.365(3) no
C4 H4 0.95 no
C5 N5 1.389(3) no
N5 H5A 0.87 no
N5 H5B 0.87 no

loop_
_geom_hbond_atom_site_label_D
_geom_hbond_atom_site_label_H
_geom_hbond_atom_site_label_A
_geom_hbond_site_symmetry_A
_geom_hbond_distance_DH
_geom_hbond_distance_HA
_geom_hbond_distance_DA
_geom_hbond_angle_DHA
_geom_hbond_publ_flag
N5 H5A N2 2_655 0.87 2.33 3.131(3) 154 y
N5 H5B O141 4_464 0.87 2.18 3.024(3) 163 y
C16 H16 O121 2_655 0.95 2.39 3.304(3) 161 y

loop_
_geom_torsion_atom_site_label_1
_geom_torsion_atom_site_label_2
_geom_torsion_atom_site_label_3
_geom_torsion_atom_site_label_4
_geom_torsion
_geom_torsion_publ_flag
C5 N1 C11 C16 -126.6(2) no
N2 N1 C11 C16 63.0(3) no
C5 N1 C11 C12 52.2(3) no
N2 N1 C11 C12 -118.2(2) no
C16 C11 C12 C13 2.2(3) no
N1 C11 C12 C13 -176.6(2) no
C16 C11 C12 N12 -175.9(2) no
N1 C11 C12 N12 5.3(3) no
C13 C12 N12 O121 -146.4(2) no
C11 C12 N12 O121 31.8(3) no
C13 C12 N12 O122 32.2(3) no
C11 C12 N12 O122 -149.7(2) no
C11 C12 C13 C14 -2.7(3) no
N12 C12 C13 C14 175.54(19) no
O141 C141 O142 C142 0.7(3) no
C14 C141 O142 C142 -179.44(19) no
C12 C13 C14 C15 1.6(3) no
C12 C13 C14 C141 -178.0(2) no
O141 C141 C14 C13 177.1(2) no
O142 C141 C14 C13 -2.7(3) no
O141 C141 C14 C15 -2.5(3) no
O142 C141 C14 C15 177.68(19) no
C13 C14 C15 C16 -0.1(3) no
C141 C14 C15 C16 179.5(2) no
C14 C15 C16 C11 -0.3(3) no
C12 C11 C16 C15 -0.7(3) no
N1 C11 C16 C15 178.16(19) no
C5 N1 N2 C3 -1.5(2) no
C11 N1 N2 C3 170.23(19) no
N1 N2 C3 C4 0.5(2) no
N1 N2 C3 C31 -179.92(19) no
N2 C3 C31 C32 -15.0(3) no
C4 C3 C31 C32 164.5(2) no
N2 C3 C31 C36 163.7(2) no
C4 C3 C31 C36 -16.8(4) no
C36 C31 C32 C33 -1.3(4) no
C3 C31 C32 C33 177.4(2) no
C31 C32 C33 C34 0.6(4) no
C32 C33 C34 C35 0.4(4) no
C33 C34 C35 C36 -0.6(4) no
C34 C35 C36 C31 -0.2(4) no
C32 C31 C36 C35 1.1(3) no
C3 C31 C36 C35 -177.6(2) no
N2 C3 C4 C5 0.7(3) no
C31 C3 C4 C5 -178.9(2) no
C3 C4 C5 N1 -1.6(2) no
C3 C4 C5 N5 179.1(2) no
N2 N1 C5 C4 2.0(2) no
C11 N1 C5 C4 -169.1(2) no
N2 N1 C5 N5 -178.54(19) no
C11 N1 C5 N5 10.4(3) no

loop_
_cod_related_entry_id
_cod_related_entry_database
_cod_related_entry_code
1 ChemSpider 21133098
